data_4034574
loop_
_publ_author_name
'Xing, Linlin'
'Zhang, Yong'
'Zhang, Yilin'
'Ai, Zhenkang'
'Li, Xuemin'
'Du, Yunfei'
'Deng, Jun'
'Zhao, Kang'

_publ_section_title
;
 Regioselective Chlorolactonization of Styrene-Type Carboxylic Esters and
 Amides via PhICl<sub>2</sub>-Mediated Oxidative C-O/C-Cl Bond Formations.
;
_journal_issue 21
_journal_name_full 'The Journal of organic chemistry'
_journal_page_first 13832
_journal_page_last 13840
_journal_paper_doi 10.1021/acs.joc.9b02022
_journal_volume 84
_journal_year 2019
_chemical_formula_moiety 'C16 H13 Cl N2 O4'
_chemical_formula_sum 'C16 H13 Cl N2 O4'
_chemical_formula_weight 332.73
_space_group_crystal_system orthorhombic
_space_group_IT_number 56
_space_group_name_Hall '-P 2ab 2ac'
_space_group_name_H-M_alt 'P c c n'
_atom_sites_solution_hydrogens geom
_atom_sites_solution_primary dual
_audit_creation_date 2019-03-05
_audit_creation_method
;
Olex2 1.2
(compiled 2018.05.29 svn.r3508 for OlexSys, GUI svn.r5506)
;
_cell_angle_alpha 90
_cell_angle_beta 90
_cell_angle_gamma 90
_cell_formula_units_Z 16
_cell_length_a 16.2705(2)
_cell_length_b 23.0829(3)
_cell_length_c 16.4391(2)
_cell_measurement_reflns_used 8652
_cell_measurement_temperature 100.00(10)
_cell_measurement_theta_max 74.5820
_cell_measurement_theta_min 3.8340
_cell_volume 6174.04(13)
_computing_cell_refinement 'CrysAlisPro 1.171.39.45g (Rigaku OD, 2018)'
_computing_data_collection 'CrysAlisPro 1.171.39.45g (Rigaku OD, 2018)'
_computing_data_reduction 'CrysAlisPro 1.171.39.45g (Rigaku OD, 2018)'
_computing_molecular_graphics 'Olex2 (Dolomanov et al., 2009)'
_computing_publication_material 'Olex2 (Dolomanov et al., 2009)'
_computing_structure_refinement 'ShelXL (Sheldrick, 2015)'
_computing_structure_solution 'ShelXT (Sheldrick, 2015)'
_diffrn_ambient_environment N~2~
_diffrn_ambient_temperature 100.00(10)
_diffrn_detector 'CCD plate'
_diffrn_detector_type HyPix
_diffrn_measured_fraction_theta_full 0.998
_diffrn_measured_fraction_theta_max 0.962
_diffrn_measurement_details
;
List of Runs (angles in degrees, time in seconds):

  # Type    Start    End  Width  t~exp~   \w     \q     \k     \f   Frames
--------------------------------------------------------------------------
  1  \w    -10.00  27.00   0.50    3.00    --  -46.12  57.00  60.00   74
  2  \w     57.00 110.00   0.50    3.00    --   46.12 163.00-102.00  106
  3  \w    -62.00 -14.00   0.50    3.00    --  -46.12  57.00  60.00   96
  4  \w    -97.00 -27.00   0.50    5.00    -- -100.00  45.00 150.00  140
  5  \w     32.00 108.00   0.50    3.00    --   46.12  57.00-150.00  152
  6  \w     33.00 113.00   0.50    5.00    --  101.75-117.00  20.00  160
  7  \w    105.00 130.00   0.50    5.00    --  101.75-143.00 -52.00   50
  8  \w     32.00  58.00   0.50    5.00    --  101.75-143.00 -52.00   52
  9  \w     41.00  98.00   0.50    5.00    --  101.75 -45.00 150.00  114
 10  \w   -175.00-100.00   0.50    5.00    -- -100.00 -12.00-179.00  150
;
_diffrn_measurement_device 'four-circle diffractometer'
_diffrn_measurement_device_type 'ROD, Synergy Custom system, HyPix'
_diffrn_measurement_method '\w scans'
_diffrn_orient_matrix_type 'CrysAlisPro convention (1999,Acta A55,543-557)'
_diffrn_orient_matrix_UB_11 -0.0858101000
_diffrn_orient_matrix_UB_12 -0.0282380000
_diffrn_orient_matrix_UB_13 0.0007201000
_diffrn_orient_matrix_UB_21 0.0395076000
_diffrn_orient_matrix_UB_22 -0.0596287000
_diffrn_orient_matrix_UB_23 0.0152539000
_diffrn_orient_matrix_UB_31 -0.0059019000
_diffrn_orient_matrix_UB_32 0.0100170000
_diffrn_orient_matrix_UB_33 0.0925035000
_diffrn_radiation_monochromator mirror
_diffrn_radiation_probe x-ray
_diffrn_radiation_type CuK\a
_diffrn_radiation_wavelength 1.54184
_diffrn_reflns_av_R_equivalents 0.0352
_diffrn_reflns_av_unetI/netI 0.0355
_diffrn_reflns_Laue_measured_fraction_full 0.998
_diffrn_reflns_Laue_measured_fraction_max 0.962
_diffrn_reflns_limit_h_max 18
_diffrn_reflns_limit_h_min -20
_diffrn_reflns_limit_k_max 28
_diffrn_reflns_limit_k_min -28
_diffrn_reflns_limit_l_max 20
_diffrn_reflns_limit_l_min -14
_diffrn_reflns_number 22513
_diffrn_reflns_point_group_measured_fraction_full 0.998
_diffrn_reflns_point_group_measured_fraction_max 0.962
_diffrn_reflns_theta_full 67.684
_diffrn_reflns_theta_max 74.284
_diffrn_reflns_theta_min 3.323
_diffrn_source 'Rotating-anode X-ray tube'
_diffrn_source_type 'Rigaku (Cu) X-ray Source'
_exptl_absorpt_coefficient_mu 2.397
_exptl_absorpt_correction_T_max 1.00000
_exptl_absorpt_correction_T_min 0.93556
_exptl_absorpt_correction_type multi-scan
_exptl_absorpt_process_details
;
CrysAlisPro 1.171.39.45g (Rigaku Oxford Diffraction, 2018)
Empirical absorption correction using spherical harmonics,
 implemented in SCALE3 ABSPACK scaling algorithm.
;
_exptl_crystal_colour colourless
_exptl_crystal_colour_primary colourless
_exptl_crystal_density_diffrn 1.432
_exptl_crystal_description plate
_exptl_crystal_F_000 2752
_exptl_crystal_size_max 0.05
_exptl_crystal_size_mid 0.05
_exptl_crystal_size_min 0.02
_refine_diff_density_max 1.075
_refine_diff_density_min -0.328
_refine_diff_density_rms 0.076
_refine_ls_extinction_method none
_refine_ls_goodness_of_fit_ref 1.023
_refine_ls_hydrogen_treatment constr
_refine_ls_matrix_type full
_refine_ls_number_parameters 436
_refine_ls_number_reflns 6064
_refine_ls_number_restraints 0
_refine_ls_restrained_S_all 1.023
_refine_ls_R_factor_all 0.0698
_refine_ls_R_factor_gt 0.0557
_refine_ls_shift/su_max 0.001
_refine_ls_shift/su_mean 0.000
_refine_ls_structure_factor_coef Fsqd
_refine_ls_weighting_details 'w=1/[\s^2^(Fo^2^)+(0.0946P)^2^+4.2912P] where P=(Fo^2^+2Fc^2^)/3'
_refine_ls_weighting_scheme calc
_refine_ls_wR_factor_gt 0.1443
_refine_ls_wR_factor_ref 0.1564
_reflns_Friedel_coverage 0.000
_reflns_number_gt 4875
_reflns_number_total 6064
_reflns_threshold_expression 'I > 2\s(I)'
_cod_data_source_file jo9b02022_si_002.cif
_cod_data_source_block exp_60
_cod_database_code 4034574
_shelx_shelxl_version_number 2018/3
_shelx_space_group_comment
;
The symmetry employed for this shelxl refinement is uniquely defined
by the following loop, which should always be used as a source of
symmetry information in preference to the above space-group names.
They are only intended as comments.
;
_reflns_odcompleteness_completeness 99.82
_reflns_odcompleteness_iscentric 1
_reflns_odcompleteness_theta 66.97
_olex2_refinement_description
;
1. Fixed Uiso
 At 1.2 times of:
  All C(H) groups
 At 1.5 times of:
  All C(H,H,H) groups
2. Others
 Sof(O1A)=Sof(O7A)=1-FVAR(1)
 Sof(O1)=Sof(O7)=FVAR(1)
3.a Ternary CH refined with riding coordinates:
 C23(H23), C24(H24), C7(H7), C8(H8)
3.b Aromatic/amide H refined with riding coordinates:
 C17(H17), C18(H18), C19(H19), C20(H20), C21(H21), C27(H27), C29(H29),
 C30(H30), C1(H1), C2(H2), C3(H3), C4(H4), C5(H5), C11(H11), C13(H13), C14(H14)
3.c Idealised Me refined as rotating group:
 C32(H32A,H32B,H32C), C16(H16A,H16B,H16C)
;
_olex2_submission_special_instructions 'No special instructions were received'
_oxdiff_exptl_absorpt_empirical_details
;
Empirical correction (ABSPACK) includes:
- Absorption correction using spherical harmonics
- Frame scaling
;
_oxdiff_exptl_absorpt_empirical_full_max 1.099
_oxdiff_exptl_absorpt_empirical_full_min 0.883

loop_
_space_group_symop_operation_xyz
'x, y, z'
'-x+1/2, -y+1/2, z'
'-x, y+1/2, -z+1/2'
'x+1/2, -y, -z+1/2'
'-x, -y, -z'
'x-1/2, y-1/2, -z'
'x, -y-1/2, z-1/2'
'-x-1/2, y, z-1/2'

loop_
_atom_site_label
_atom_site_type_symbol
_atom_site_fract_x
_atom_site_fract_y
_atom_site_fract_z
_atom_site_U_iso_or_equiv
_atom_site_adp_type
_atom_site_occupancy
_atom_site_site_symmetry_order
_atom_site_calc_flag
_atom_site_refinement_flags_posn
_atom_site_refinement_flags_occupancy
_atom_site_disorder_assembly
_atom_site_disorder_group
Cl1 Cl 0.46474(4) 0.38231(3) 0.56362(4) 0.02991(18) Uani 1 1 d . . . .
O2 O 0.34168(11) 0.16274(7) 0.84995(12) 0.0332(4) Uani 1 1 d . . . .
O3 O 0.33758(12) 0.49229(7) 0.80946(10) 0.0261(4) Uani 1 1 d . . . .
O0AA O 0.33506(10) 0.44463(6) 0.67207(9) 0.0196(3) Uani 1 1 d . . . .
N1 N 0.34855(15) 0.21488(9) 0.85960(13) 0.0324(5) Uani 1 1 d . . . .
N2 N 0.34388(12) 0.43172(8) 0.81080(12) 0.0218(4) Uani 1 1 d . . . .
C17 C 0.16671(15) 0.43301(10) 0.65469(14) 0.0217(5) Uani 1 1 d . . . .
H17 H 0.189818 0.454298 0.696921 0.026 Uiso 1 1 calc R . . .
C18 C 0.08226(16) 0.42572(10) 0.65085(15) 0.0272(5) Uani 1 1 d . . . .
H18 H 0.048981 0.442459 0.690392 0.033 Uiso 1 1 calc R . . .
C19 C 0.04653(15) 0.39341(11) 0.58800(17) 0.0314(6) Uani 1 1 d . . . .
H19 H -0.010067 0.387946 0.586158 0.038 Uiso 1 1 calc R . . .
C20 C 0.09668(16) 0.36971(11) 0.52869(16) 0.0302(6) Uani 1 1 d . . . .
H20 H 0.073441 0.348689 0.486260 0.036 Uiso 1 1 calc R . . .
C21 C 0.18122(15) 0.37701(10) 0.53187(14) 0.0246(5) Uani 1 1 d . . . .
H21 H 0.214121 0.360875 0.491546 0.030 Uiso 1 1 calc R . . .
C22 C 0.21738(14) 0.40835(9) 0.59505(13) 0.0182(4) Uani 1 1 d . . . .
C23 C 0.30957(14) 0.41842(9) 0.59637(13) 0.0183(5) Uani 1 1 d . . . .
H23 H 0.322619 0.445693 0.552542 0.022 Uiso 1 1 calc R . . .
C24 C 0.35869(13) 0.36306(10) 0.58097(13) 0.0182(5) Uani 1 1 d . . . .
H24 H 0.336858 0.343289 0.532842 0.022 Uiso 1 1 calc R . . .
C25 C 0.34053(13) 0.41069(9) 0.73891(13) 0.0171(4) Uani 1 1 d . . . .
C26 C 0.34668(13) 0.34714(9) 0.73021(13) 0.0170(4) Uani 1 1 d . . . .
C27 C 0.34562(14) 0.31154(10) 0.79849(14) 0.0214(5) Uani 1 1 d . . . .
H27 H 0.340223 0.327065 0.850419 0.026 Uiso 1 1 calc R . . .
C28 C 0.35284(14) 0.25235(10) 0.78696(14) 0.0219(5) Uani 1 1 d . . . .
C29 C 0.36043(15) 0.22710(10) 0.71100(14) 0.0226(5) Uani 1 1 d . . . .
H29 H 0.364462 0.187113 0.705338 0.027 Uiso 1 1 calc R . . .
C30 C 0.36185(15) 0.26306(10) 0.64376(14) 0.0218(5) Uani 1 1 d . . . .
H30 H 0.367261 0.247177 0.592045 0.026 Uiso 1 1 calc R . . .
C31 C 0.35525(13) 0.32289(9) 0.65279(13) 0.0175(4) Uani 1 1 d . . . .
C32 C 0.34482(19) 0.51217(11) 0.89118(15) 0.0329(6) Uani 1 1 d . . . .
H32A H 0.335290 0.553193 0.892972 0.049 Uiso 1 1 calc GR . . .
H32B H 0.399059 0.503938 0.911058 0.049 Uiso 1 1 calc GR . . .
H32C H 0.305006 0.492778 0.924583 0.049 Uiso 1 1 calc GR . . .
O1 O 0.329(2) 0.2369(7) 0.9234(10) 0.037(4) Uani 0.36(6) 1 d . P A 1
O7 O 0.321(2) 0.7590(6) 0.3202(12) 0.036(5) Uani 0.36(6) 1 d . P A 1
Cl2 Cl 0.46701(4) 0.63398(3) 0.69385(4) 0.03225(18) Uani 1 1 d . . . .
O5 O 0.34562(12) 0.83475(7) 0.38628(12) 0.0342(4) Uani 1 1 d . . . .
O6 O 0.36124(12) 0.50758(7) 0.44845(11) 0.0313(4) Uani 1 1 d . . . .
O8 O 0.34778(10) 0.55859(6) 0.58279(9) 0.0194(3) Uani 1 1 d . . . .
N3 N 0.34801(16) 0.78210(10) 0.38070(13) 0.0351(6) Uani 1 1 d . . . .
N4 N 0.35971(13) 0.56780(8) 0.44263(13) 0.0261(5) Uani 1 1 d . . . .
C16 C 0.3871(3) 0.48605(12) 0.37013(17) 0.0508(9) Uani 1 1 d . . . .
H16A H 0.348507 0.498065 0.329320 0.076 Uiso 1 1 calc GR . . .
H16B H 0.389558 0.444515 0.371619 0.076 Uiso 1 1 calc GR . . .
H16C H 0.440489 0.501263 0.357350 0.076 Uiso 1 1 calc GR . . .
C1 C 0.17756(14) 0.57129(9) 0.59154(13) 0.0203(5) Uani 1 1 d . . . .
H1 H 0.202987 0.555256 0.546155 0.024 Uiso 1 1 calc R . . .
C2 C 0.09244(15) 0.57509(10) 0.59421(15) 0.0256(5) Uani 1 1 d . . . .
H2 H 0.061325 0.561796 0.550586 0.031 Uiso 1 1 calc R . . .
C3 C 0.05361(16) 0.59863(11) 0.66167(16) 0.0305(6) Uani 1 1 d . . . .
H3 H -0.003360 0.601705 0.663389 0.037 Uiso 1 1 calc R . . .
C4 C 0.10100(18) 0.61747(14) 0.72634(18) 0.0404(7) Uani 1 1 d . . . .
H4 H 0.075413 0.632446 0.772348 0.048 Uiso 1 1 calc R . . .
C5 C 0.18578(16) 0.61438(12) 0.72363(16) 0.0328(6) Uani 1 1 d . . . .
H5 H 0.216655 0.627879 0.767301 0.039 Uiso 1 1 calc R . . .
C6 C 0.22523(15) 0.59120(9) 0.65597(13) 0.0190(5) Uani 1 1 d . . . .
C7 C 0.31811(14) 0.58579(9) 0.65621(13) 0.0189(5) Uani 1 1 d . . . .
H7 H 0.333309 0.560804 0.701998 0.023 Uiso 1 1 calc R . . .
C8 C 0.35986(14) 0.64439(9) 0.66915(13) 0.0183(5) Uani 1 1 d . . . .
H8 H 0.332809 0.664590 0.714229 0.022 Uiso 1 1 calc R . . .
C9 C 0.35117(13) 0.59054(9) 0.51396(13) 0.0168(4) Uani 1 1 d . . . .
C10 C 0.35008(13) 0.65437(9) 0.51850(13) 0.0163(4) Uani 1 1 d . . . .
C11 C 0.34771(15) 0.68763(10) 0.44810(14) 0.0224(5) Uani 1 1 d . . . .
H11 H 0.343711 0.670344 0.397149 0.027 Uiso 1 1 calc R . . .
C12 C 0.35147(15) 0.74700(10) 0.45602(14) 0.0221(5) Uani 1 1 d . . . .
C13 C 0.35710(15) 0.77542(10) 0.52983(15) 0.0238(5) Uani 1 1 d . . . .
H13 H 0.359540 0.815628 0.532586 0.029 Uiso 1 1 calc R . . .
C14 C 0.35895(14) 0.74177(10) 0.59945(14) 0.0215(5) Uani 1 1 d . . . .
H14 H 0.362556 0.759483 0.650134 0.026 Uiso 1 1 calc R . . .
C15 C 0.35545(13) 0.68151(9) 0.59430(13) 0.0169(4) Uani 1 1 d . . . .
O1A O 0.364(2) 0.2385(4) 0.9274(5) 0.049(4) Uani 0.64(6) 1 d . P A 2
O7A O 0.361(2) 0.7547(4) 0.3143(4) 0.056(5) Uani 0.64(6) 1 d . P A 2

loop_
_atom_site_aniso_label
_atom_site_aniso_U_11
_atom_site_aniso_U_22
_atom_site_aniso_U_33
_atom_site_aniso_U_23
_atom_site_aniso_U_13
_atom_site_aniso_U_12
Cl1 0.0225(3) 0.0370(3) 0.0302(3) 0.0086(2) 0.0067(2) 0.0004(2)
O2 0.0331(10) 0.0172(8) 0.0492(12) 0.0130(8) -0.0005(9) 0.0002(7)
O3 0.0448(11) 0.0127(8) 0.0208(8) -0.0020(6) -0.0012(7) 0.0002(7)
O0AA 0.0301(9) 0.0133(7) 0.0153(7) 0.0005(6) -0.0018(6) -0.0025(6)
N1 0.0458(14) 0.0211(10) 0.0304(12) 0.0126(9) 0.0083(10) 0.0062(10)
N2 0.0287(11) 0.0137(9) 0.0229(10) -0.0014(8) -0.0006(8) 0.0005(7)
C17 0.0284(12) 0.0152(10) 0.0216(11) 0.0050(9) 0.0025(10) 0.0005(9)
C18 0.0307(13) 0.0215(11) 0.0295(13) 0.0110(10) 0.0073(10) 0.0048(10)
C19 0.0197(12) 0.0314(13) 0.0430(15) 0.0183(12) 0.0030(11) 0.0054(10)
C20 0.0302(13) 0.0302(13) 0.0301(13) 0.0004(11) -0.0087(11) 0.0030(11)
C21 0.0260(12) 0.0267(12) 0.0211(11) -0.0018(9) -0.0032(10) 0.0039(10)
C22 0.0274(12) 0.0135(9) 0.0137(10) 0.0049(8) 0.0012(9) 0.0028(9)
C23 0.0285(12) 0.0132(10) 0.0133(10) 0.0000(8) 0.0006(9) 0.0012(9)
C24 0.0187(11) 0.0201(11) 0.0159(10) 0.0001(8) 0.0014(8) 0.0014(9)
C25 0.0215(11) 0.0145(10) 0.0154(10) -0.0001(8) -0.0004(8) -0.0018(8)
C26 0.0196(11) 0.0146(10) 0.0168(10) 0.0005(8) 0.0003(8) -0.0004(8)
C27 0.0258(12) 0.0184(11) 0.0198(11) 0.0001(9) 0.0012(9) 0.0006(9)
C28 0.0248(12) 0.0178(11) 0.0231(11) 0.0068(9) 0.0018(9) 0.0011(9)
C29 0.0260(12) 0.0129(10) 0.0290(12) -0.0019(9) 0.0016(10) 0.0013(9)
C30 0.0248(12) 0.0193(11) 0.0215(11) -0.0050(9) -0.0005(9) 0.0020(9)
C31 0.0173(11) 0.0174(10) 0.0178(11) -0.0019(8) -0.0001(8) 0.0005(8)
C32 0.0541(18) 0.0221(12) 0.0227(12) -0.0053(10) -0.0031(12) -0.0003(12)
O1 0.056(10) 0.032(4) 0.024(4) 0.007(3) 0.008(5) 0.009(5)
O7 0.058(11) 0.024(4) 0.025(4) 0.011(3) -0.011(5) -0.004(4)
Cl2 0.0257(3) 0.0359(3) 0.0351(3) 0.0090(3) -0.0119(2) -0.0020(2)
O5 0.0406(11) 0.0178(9) 0.0441(11) 0.0141(8) -0.0024(9) -0.0015(7)
O6 0.0517(12) 0.0152(8) 0.0270(9) -0.0013(7) 0.0104(8) -0.0015(8)
O8 0.0284(9) 0.0108(7) 0.0191(8) 0.0010(6) 0.0027(6) 0.0028(6)
N3 0.0517(15) 0.0256(11) 0.0279(12) 0.0095(9) -0.0084(10) -0.0076(10)
N4 0.0315(11) 0.0159(9) 0.0308(11) -0.0042(8) 0.0020(9) -0.0019(8)
C16 0.096(3) 0.0263(14) 0.0298(15) -0.0122(12) 0.0218(16) -0.0027(16)
C1 0.0261(12) 0.0165(10) 0.0184(11) 0.0008(8) 0.0011(9) 0.0010(9)
C2 0.0282(12) 0.0240(11) 0.0245(12) 0.0041(10) -0.0016(10) -0.0034(10)
C3 0.0225(12) 0.0323(14) 0.0367(14) 0.0066(11) 0.0021(11) -0.0039(11)
C4 0.0299(14) 0.0563(18) 0.0350(15) -0.0154(14) 0.0128(12) -0.0032(13)
C5 0.0294(14) 0.0449(16) 0.0241(12) -0.0124(11) 0.0036(11) -0.0062(12)
C6 0.0301(12) 0.0122(9) 0.0149(10) 0.0020(8) 0.0020(9) -0.0014(9)
C7 0.0292(12) 0.0156(10) 0.0120(10) 0.0000(8) 0.0002(9) 0.0017(9)
C8 0.0214(11) 0.0189(11) 0.0147(10) -0.0017(8) -0.0026(8) 0.0023(9)
C9 0.0208(11) 0.0154(10) 0.0141(10) -0.0013(8) 0.0024(8) -0.0007(8)
C10 0.0171(10) 0.0140(10) 0.0180(10) -0.0012(8) -0.0001(8) -0.0003(8)
C11 0.0273(12) 0.0221(12) 0.0176(11) 0.0016(9) -0.0020(9) -0.0010(9)
C12 0.0259(12) 0.0180(11) 0.0224(11) 0.0079(9) -0.0026(9) -0.0020(9)
C13 0.0278(12) 0.0147(10) 0.0288(12) 0.0012(9) -0.0014(10) 0.0003(9)
C14 0.0242(12) 0.0187(11) 0.0216(11) -0.0046(9) -0.0003(9) -0.0005(9)
C15 0.0174(10) 0.0158(10) 0.0174(10) -0.0008(8) -0.0008(8) -0.0008(8)
O1A 0.091(11) 0.032(2) 0.023(2) 0.0102(16) 0.007(4) 0.008(4)
O7A 0.108(14) 0.037(2) 0.0215(19) 0.0068(16) -0.002(4) -0.003(4)

loop_
_atom_type_symbol
_atom_type_description
_atom_type_scat_dispersion_real
_atom_type_scat_dispersion_imag
_atom_type_scat_source
C C 0.0181 0.0091 'International Tables Vol C Tables 4.2.6.8 and 6.1.1.4'
H H 0.0000 0.0000 'International Tables Vol C Tables 4.2.6.8 and 6.1.1.4'
Cl Cl 0.3639 0.7018 'International Tables Vol C Tables 4.2.6.8 and 6.1.1.4'
N N 0.0311 0.0180 'International Tables Vol C Tables 4.2.6.8 and 6.1.1.4'
O O 0.0492 0.0322 'International Tables Vol C Tables 4.2.6.8 and 6.1.1.4'

loop_
_geom_angle_atom_site_label_1
_geom_angle_atom_site_label_2
_geom_angle_atom_site_label_3
_geom_angle
N2 O3 C32 107.48(17)
C25 O0AA C23 118.44(16)
O2 N1 C28 118.5(2)
O2 N1 O1A 123.9(4)
O1 N1 O2 120.2(9)
O1 N1 C28 117.9(8)
O1A N1 C28 116.8(5)
C25 N2 O3 111.14(18)
C18 C17 H17 119.9
C18 C17 C22 120.1(2)
C22 C17 H17 119.9
C17 C18 H18 119.7
C17 C18 C19 120.6(2)
C19 C18 H18 119.7
C18 C19 H19 120.5
C20 C19 C18 119.0(2)
C20 C19 H19 120.5
C19 C20 H20 119.7
C19 C20 C21 120.7(2)
C21 C20 H20 119.7
C20 C21 H21 119.7
C20 C21 C22 120.6(2)
C22 C21 H21 119.7
C17 C22 C23 120.6(2)
C21 C22 C17 118.9(2)
C21 C22 C23 120.4(2)
O0AA C23 C22 111.10(17)
O0AA C23 H23 107.6
O0AA C23 C24 110.04(17)
C22 C23 H23 107.6
C22 C23 C24 112.73(18)
C24 C23 H23 107.6
Cl1 C24 H24 109.5
C23 C24 Cl1 108.69(15)
C23 C24 H24 109.5
C31 C24 Cl1 108.16(15)
C31 C24 C23 111.50(18)
C31 C24 H24 109.5
O0AA C25 C26 120.07(18)
N2 C25 O0AA 122.26(19)
N2 C25 C26 117.61(19)
C27 C26 C25 120.51(19)
C27 C26 C31 120.0(2)
C31 C26 C25 119.52(19)
C26 C27 H27 120.9
C28 C27 C26 118.1(2)
C28 C27 H27 120.9
C27 C28 N1 117.6(2)
C29 C28 N1 119.2(2)
C29 C28 C27 123.2(2)
C28 C29 H29 121.0
C30 C29 C28 118.0(2)
C30 C29 H29 121.0
C29 C30 H30 119.7
C29 C30 C31 120.6(2)
C31 C30 H30 119.7
C26 C31 C24 118.18(19)
C30 C31 C24 121.7(2)
C30 C31 C26 120.1(2)
O3 C32 H32A 109.5
O3 C32 H32B 109.5
O3 C32 H32C 109.5
H32A C32 H32B 109.5
H32A C32 H32C 109.5
H32B C32 H32C 109.5
N4 O6 C16 106.70(18)
C9 O8 C7 118.44(16)
O7 N3 O5 119.3(8)
O7 N3 C12 117.5(6)
O5 N3 C12 118.9(2)
O5 N3 O7A 124.3(4)
O7A N3 C12 115.9(5)
C9 N4 O6 110.16(19)
O6 C16 H16A 109.5
O6 C16 H16B 109.5
O6 C16 H16C 109.5
H16A C16 H16B 109.5
H16A C16 H16C 109.5
H16B C16 H16C 109.5
C2 C1 H1 119.6
C2 C1 C6 120.8(2)
C6 C1 H1 119.6
C1 C2 H2 119.9
C3 C2 C1 120.3(2)
C3 C2 H2 119.9
C2 C3 H3 120.5
C4 C3 C2 118.9(2)
C4 C3 H3 120.5
C3 C4 H4 119.5
C5 C4 C3 121.0(2)
C5 C4 H4 119.5
C4 C5 H5 119.8
C4 C5 C6 120.4(2)
C6 C5 H5 119.8
C1 C6 C5 118.6(2)
C1 C6 C7 122.0(2)
C5 C6 C7 119.3(2)
O8 C7 C6 111.53(18)
O8 C7 H7 107.6
O8 C7 C8 110.65(17)
C6 C7 H7 107.6
C6 C7 C8 111.74(18)
C8 C7 H7 107.6
Cl2 C8 H8 109.1
C7 C8 Cl2 110.03(15)
C7 C8 H8 109.1
C15 C8 Cl2 107.84(15)
C15 C8 C7 111.71(18)
C15 C8 H8 109.1
O8 C9 C10 120.13(18)
N4 C9 O8 122.8(2)
N4 C9 C10 116.93(19)
C11 C10 C9 120.7(2)
C11 C10 C15 119.8(2)
C15 C10 C9 119.48(19)
C10 C11 H11 121.0
C12 C11 C10 118.0(2)
C12 C11 H11 121.0
C11 C12 N3 117.6(2)
C11 C12 C13 123.9(2)
C13 C12 N3 118.5(2)
C12 C13 H13 121.3
C12 C13 C14 117.5(2)
C14 C13 H13 121.3
C13 C14 H14 119.7
C13 C14 C15 120.6(2)
C15 C14 H14 119.7
C10 C15 C8 118.55(19)
C14 C15 C8 121.2(2)
C14 C15 C10 120.3(2)

loop_
_geom_bond_atom_site_label_1
_geom_bond_atom_site_label_2
_geom_bond_distance
Cl1 C24 1.805(2)
O2 N1 1.219(3)
O3 N2 1.402(2)
O3 C32 1.425(3)
O0AA C23 1.445(3)
O0AA C25 1.352(3)
N1 C28 1.476(3)
N1 O1 1.211(16)
N1 O1A 1.265(13)
N2 C25 1.279(3)
C17 H17 0.9300
C17 C18 1.386(3)
C17 C22 1.402(3)
C18 H18 0.9300
C18 C19 1.401(4)
C19 H19 0.9300
C19 C20 1.384(4)
C20 H20 0.9300
C20 C21 1.387(4)
C21 H21 0.9300
C21 C22 1.396(3)
C22 C23 1.518(3)
C23 H23 0.9800
C23 C24 1.528(3)
C24 H24 0.9800
C24 C31 1.502(3)
C25 C26 1.477(3)
C26 C27 1.391(3)
C26 C31 1.397(3)
C27 H27 0.9300
C27 C28 1.384(3)
C28 C29 1.384(3)
C29 H29 0.9300
C29 C30 1.383(3)
C30 H30 0.9300
C30 C31 1.393(3)
C32 H32A 0.9600
C32 H32B 0.9600
C32 H32C 0.9600
O7 N3 1.208(13)
Cl2 C8 1.806(2)
O5 N3 1.219(3)
O6 N4 1.394(2)
O6 C16 1.443(3)
O8 C7 1.444(3)
O8 C9 1.352(3)
N3 C12 1.481(3)
N3 O7A 1.279(11)
N4 C9 1.292(3)
C16 H16A 0.9600
C16 H16B 0.9600
C16 H16C 0.9600
C1 H1 0.9300
C1 C2 1.388(3)
C1 C6 1.391(3)
C2 H2 0.9300
C2 C3 1.387(4)
C3 H3 0.9300
C3 C4 1.383(4)
C4 H4 0.9300
C4 C5 1.382(4)
C5 H5 0.9300
C5 C6 1.391(3)
C6 C7 1.516(3)
C7 H7 0.9800
C7 C8 1.528(3)
C8 H8 0.9800
C8 C15 1.501(3)
C9 C10 1.475(3)
C10 C11 1.389(3)
C10 C15 1.397(3)
C11 H11 0.9300
C11 C12 1.378(3)
C12 C13 1.382(3)
C13 H13 0.9300
C13 C14 1.384(3)
C14 H14 0.9300
C14 C15 1.395(3)

loop_
_geom_torsion_atom_site_label_1
_geom_torsion_atom_site_label_2
_geom_torsion_atom_site_label_3
_geom_torsion_atom_site_label_4
_geom_torsion
Cl1 C24 C31 C26 89.6(2)
Cl1 C24 C31 C30 -89.3(2)
O2 N1 C28 C27 168.6(2)
O2 N1 C28 C29 -8.9(4)
O3 N2 C25 O0AA 2.5(3)
O3 N2 C25 C26 179.78(18)
O0AA C23 C24 Cl1 -66.75(19)
O0AA C23 C24 C31 52.4(2)
O0AA C25 C26 C27 -174.8(2)
O0AA C25 C26 C31 6.5(3)
N1 C28 C29 C30 178.1(2)
N2 C25 C26 C27 7.9(3)
N2 C25 C26 C31 -170.8(2)
C17 C18 C19 C20 -1.3(4)
C17 C22 C23 O0AA 11.4(3)
C17 C22 C23 C24 135.5(2)
C18 C17 C22 C21 0.6(3)
C18 C17 C22 C23 177.1(2)
C18 C19 C20 C21 1.0(4)
C19 C20 C21 C22 0.1(4)
C20 C21 C22 C17 -0.8(3)
C20 C21 C22 C23 -177.4(2)
C21 C22 C23 O0AA -172.09(18)
C21 C22 C23 C24 -48.0(3)
C22 C17 C18 C19 0.5(3)
C22 C23 C24 Cl1 168.62(15)
C22 C23 C24 C31 -72.2(2)
C23 O0AA C25 N2 -163.6(2)
C23 O0AA C25 C26 19.3(3)
C23 C24 C31 C26 -29.9(3)
C23 C24 C31 C30 151.3(2)
C25 O0AA C23 C22 77.1(2)
C25 O0AA C23 C24 -48.5(2)
C25 C26 C27 C28 -179.0(2)
C25 C26 C31 C24 0.6(3)
C25 C26 C31 C30 179.4(2)
C26 C27 C28 N1 -177.8(2)
C26 C27 C28 C29 -0.5(4)
C27 C26 C31 C24 -178.2(2)
C27 C26 C31 C30 0.7(3)
C27 C28 C29 C30 0.8(4)
C28 C29 C30 C31 -0.4(4)
C29 C30 C31 C24 178.5(2)
C29 C30 C31 C26 -0.3(3)
C31 C26 C27 C28 -0.3(3)
C32 O3 N2 C25 -177.9(2)
O1 N1 C28 C27 9(2)
O1 N1 C28 C29 -168(2)
O7 N3 C12 C11 19(2)
O7 N3 C12 C13 -161(2)
Cl2 C8 C15 C10 93.8(2)
Cl2 C8 C15 C14 -84.4(2)
O5 N3 C12 C11 175.1(2)
O5 N3 C12 C13 -4.0(4)
O6 N4 C9 O8 2.4(3)
O6 N4 C9 C10 178.80(18)
O8 C7 C8 Cl2 -69.11(19)
O8 C7 C8 C15 50.6(2)
O8 C9 C10 C11 -175.5(2)
O8 C9 C10 C15 7.6(3)
N3 C12 C13 C14 179.0(2)
N4 C9 C10 C11 8.0(3)
N4 C9 C10 C15 -168.9(2)
C16 O6 N4 C9 -168.8(2)
C1 C2 C3 C4 -0.8(4)
C1 C6 C7 O8 0.4(3)
C1 C6 C7 C8 124.8(2)
C2 C1 C6 C5 0.8(3)
C2 C1 C6 C7 177.8(2)
C2 C3 C4 C5 1.5(4)
C3 C4 C5 C6 -1.1(5)
C4 C5 C6 C1 0.0(4)
C4 C5 C6 C7 -177.2(3)
C5 C6 C7 O8 177.5(2)
C5 C6 C7 C8 -58.1(3)
C6 C1 C2 C3 -0.3(3)
C6 C7 C8 Cl2 165.97(15)
C6 C7 C8 C15 -74.3(2)
C7 O8 C9 N4 -164.8(2)
C7 O8 C9 C10 18.9(3)
C7 C8 C15 C10 -27.3(3)
C7 C8 C15 C14 154.5(2)
C9 O8 C7 C6 77.2(2)
C9 O8 C7 C8 -47.8(3)
C9 C10 C11 C12 -176.4(2)
C9 C10 C15 C8 -1.7(3)
C9 C10 C15 C14 176.6(2)
C10 C11 C12 N3 -179.4(2)
C10 C11 C12 C13 -0.3(4)
C11 C10 C15 C8 -178.6(2)
C11 C10 C15 C14 -0.4(3)
C11 C12 C13 C14 0.0(4)
C12 C13 C14 C15 0.2(3)
C13 C14 C15 C8 178.2(2)
C13 C14 C15 C10 0.0(3)
C15 C10 C11 C12 0.5(3)
O1A N1 C28 C27 -21.1(16)
O1A N1 C28 C29 161.5(16)
O7A N3 C12 C11 -15.5(18)
O7A N3 C12 C13 165.4(18)
